data_4126033
loop_
_publ_author_name
'Mailig, Melrose'
'Hazra, Avijit'
'Armstrong, Megan K.'
'Lalic, Gojko'

_publ_section_title
;
 Catalytic Anti-Markovnikov Hydroallylation of Terminal and Functionalized
 Internal Alkynes: Synthesis of Skipped Dienes and Trisubstituted Alkenes.
;
_journal_issue 20
_journal_name_full 'Journal of the American Chemical Society'
_journal_page_first 6969
_journal_page_last 6977
_journal_paper_doi 10.1021/jacs.7b02104
_journal_volume 139
_journal_year 2017
_chemical_formula_moiety 'C33 H41 Cu N2 S, C H2 Cl2'
_chemical_formula_sum 'C34 H43 Cl2 Cu N2 S'
_chemical_formula_weight 646.2
_chemical_name_common ma_03_101
_chemical_name_systematic
;
 ma_03_101
;
_space_group_IT_number 61
_symmetry_cell_setting orthorhombic
_symmetry_Int_Tables_number 61
_symmetry_space_group_name_Hall '-P 2ac 2ab'
_symmetry_space_group_name_H-M 'P b c a'
_atom_sites_solution_hydrogens geom
_atom_sites_solution_primary direct
_atom_sites_solution_secondary difmap
_audit_conform_dict_location ftp://ftp.iucr.org/pub/cif_core.dic
_audit_conform_dict_name cif_core.dic
_audit_conform_dict_version 2.4
_audit_creation_date 2016-11-04T15:50:51-00:00
_audit_creation_method 'WinGX routine CIF_UPDATE'
_cell_angle_alpha 90
_cell_angle_beta 90
_cell_angle_gamma 90
_cell_formula_units_Z 8
_cell_length_a 19.5368(7)
_cell_length_b 14.2533(5)
_cell_length_c 23.4566(9)
_cell_measurement_reflns_used 279563
_cell_measurement_temperature 100(2)
_cell_measurement_theta_max 20
_cell_measurement_theta_min 3
_cell_volume 6531.8(4)
_computing_cell_refinement 'SAINT (Bruker, 2007)'
_computing_data_collection 'APEX2 (Bruker, 2007)'
_computing_data_reduction 'SAINT (Bruker, 2007)'
_computing_molecular_graphics 'ORTEP-3 for Windows (Farrugia, 1997)'
_computing_publication_material 'SHELXL-97 (Sheldrick, 1997)'
_computing_structure_refinement 'SHELXL-97 (Sheldrick, 2008)'
_computing_structure_solution 'SHELXS97 (Sheldrick, 1997)'
_diffrn_ambient_temperature 100(2)
_diffrn_measured_fraction_theta_full 0.998
_diffrn_measured_fraction_theta_max 0.998
_diffrn_measurement_device_type 'Bruker APEXII CCD area-detector'
_diffrn_measurement_method '\f and \w scans'
_diffrn_radiation_monochromator graphite
_diffrn_radiation_type MoK\a
_diffrn_radiation_wavelength 0.71073
_diffrn_reflns_av_R_equivalents 0.0521
_diffrn_reflns_av_unetI/netI 0.0172
_diffrn_reflns_limit_h_max 26
_diffrn_reflns_limit_h_min -26
_diffrn_reflns_limit_k_max 19
_diffrn_reflns_limit_k_min -19
_diffrn_reflns_limit_l_max 31
_diffrn_reflns_limit_l_min -31
_diffrn_reflns_number 279563
_diffrn_reflns_theta_full 25
_diffrn_reflns_theta_max 28.34
_diffrn_reflns_theta_min 1.74
_diffrn_source 'fine-focus sealed tube'
_exptl_absorpt_coefficient_mu 0.922
_exptl_absorpt_correction_T_max 0.9729
_exptl_absorpt_correction_T_min 0.8517
_exptl_absorpt_correction_type multi-scan
_exptl_absorpt_process_details '(SADABS; Bruker, 2007)'
_exptl_crystal_colour colorless
_exptl_crystal_density_diffrn 1.314
_exptl_crystal_density_method 'not measured'
_exptl_crystal_description prism
_exptl_crystal_F_000 2720
_exptl_crystal_size_max 0.18
_exptl_crystal_size_mid 0.1
_exptl_crystal_size_min 0.03
_refine_diff_density_max 2.562
_refine_diff_density_min -0.522
_refine_diff_density_rms 0.069
_refine_ls_extinction_method none
_refine_ls_goodness_of_fit_ref 1.043
_refine_ls_hydrogen_treatment constr
_refine_ls_matrix_type full
_refine_ls_number_parameters 363
_refine_ls_number_reflns 8132
_refine_ls_number_restraints 0
_refine_ls_restrained_S_all 1.043
_refine_ls_R_factor_all 0.0474
_refine_ls_R_factor_gt 0.0363
_refine_ls_shift/su_max 0.001
_refine_ls_shift/su_mean 0
_refine_ls_structure_factor_coef Fsqd
_refine_ls_weighting_details 'calc w=1/[\s^2^(Fo^2^)+(0.0345P)^2^+10.1779P] where P=(Fo^2^+2Fc^2^)/3'
_refine_ls_weighting_scheme calc
_refine_ls_wR_factor_gt 0.0854
_refine_ls_wR_factor_ref 0.0921
_reflns_number_gt 6821
_reflns_number_total 8132
_reflns_threshold_expression >2\s(I)
_cod_data_source_file ja7b02104_si_003.cif
_cod_data_source_block ma_03_101_0ma
_cod_depositor_comments 'Adding full bibliography for 4126033.cif.'
_cod_database_code 4126033

loop_
_symmetry_equiv_pos_as_xyz
'x, y, z'
'x+1/2, -y+1/2, -z'
'-x, y+1/2, -z+1/2'
'-x+1/2, -y, z+1/2'
'-x, -y, -z'
'-x-1/2, y-1/2, z'
'x, -y-1/2, z-1/2'
'x-1/2, y, -z-1/2'

loop_
_atom_site_label
_atom_site_type_symbol
_atom_site_fract_x
_atom_site_fract_y
_atom_site_fract_z
_atom_site_U_iso_or_equiv
_atom_site_adp_type
_atom_site_occupancy
_atom_site_symmetry_multiplicity
_atom_site_calc_flag
_atom_site_refinement_flags
Cu1 Cu 0.211454(11) 0.090394(16) 0.310570(9) 0.01280(6) Uani 1 1 d .
Cl1 Cl 0.32452(3) 0.02351(3) 0.15324(2) 0.02314(11) Uani 1 1 d .
Cl2 Cl 0.29128(3) 0.20020(4) 0.09632(2) 0.02873(12) Uani 1 1 d .
S1 S 0.32105(2) 0.09532(4) 0.30486(2) 0.02085(11) Uani 1 1 d .
N1 N 0.07411(8) 0.08690(10) 0.36064(6) 0.0111(3) Uani 1 1 d .
N2 N 0.06992(8) 0.07438(10) 0.27016(6) 0.0107(3) Uani 1 1 d .
C28 C 0.34946(10) 0.09876(13) 0.37689(9) 0.0189(4) Uani 1 1 d .
C33 C 0.30515(11) 0.10514(16) 0.42363(10) 0.0259(4) Uani 1 1 d .
H33 H 0.2572 0.1082 0.4172 0.031 Uiso 1 1 calc R
C32 C 0.32906(13) 0.10714(17) 0.47806(10) 0.0306(5) Uani 1 1 d .
H32 H 0.298 0.1115 0.5091 0.037 Uiso 1 1 calc R
C31 C 0.40066(12) 0.10268(17) 0.48841(10) 0.0289(5) Uani 1 1 d .
H31 H 0.4178 0.1044 0.5263 0.035 Uiso 1 1 calc R
C30 C 0.44480(11) 0.09579(16) 0.44309(10) 0.0262(3) Uani 1 1 d .
H30 H 0.4927 0.0921 0.4496 0.031 Uiso 1 1 calc R
C29 C 0.41963(11) 0.09414(16) 0.38754(10) 0.0262(3) Uani 1 1 d .
H29 H 0.4507 0.0898 0.3565 0.031 Uiso 1 1 calc R
C1 C 0.11474(9) 0.08394(11) 0.31382(7) 0.0107(3) Uani 1 1 d .
C2 C 0.00547(9) 0.07985(12) 0.34637(8) 0.0128(3) Uani 1 1 d .
H2 H -0.0323 0.0808 0.3719 0.015 Uiso 1 1 calc R
C3 C 0.00268(9) 0.07138(12) 0.28896(8) 0.0129(3) Uani 1 1 d .
H3 H -0.0372 0.0647 0.2662 0.015 Uiso 1 1 calc R
C4 C 0.09090(9) 0.06860(12) 0.21133(7) 0.0113(3) Uani 1 1 d .
C9 C 0.08839(9) 0.15058(12) 0.17812(8) 0.0130(3) Uani 1 1 d .
C8 C 0.10860(10) 0.14357(13) 0.12144(8) 0.0171(4) Uani 1 1 d .
H8 H 0.1069 0.1974 0.0976 0.02 Uiso 1 1 calc R
C7 C 0.13128(10) 0.05852(14) 0.09920(8) 0.0186(4) Uani 1 1 d .
H7 H 0.1448 0.0548 0.0604 0.022 Uiso 1 1 calc R
C6 C 0.13426(10) -0.02064(13) 0.13325(8) 0.0170(4) Uani 1 1 d .
H6 H 0.1504 -0.078 0.1176 0.02 Uiso 1 1 calc R
C5 C 0.11394(9) -0.01756(12) 0.19039(8) 0.0129(3) Uani 1 1 d .
C13 C 0.11850(10) -0.10474(12) 0.22735(8) 0.0146(4) Uani 1 1 d .
H13 H 0.099 -0.0891 0.2656 0.018 Uiso 1 1 calc R
C15 C 0.19313(10) -0.13426(13) 0.23582(9) 0.0198(4) Uani 1 1 d .
H15A H 0.2135 -0.1494 0.1988 0.03 Uiso 1 1 calc R
H15B H 0.195 -0.1896 0.2606 0.03 Uiso 1 1 calc R
H15C H 0.2186 -0.0827 0.2535 0.03 Uiso 1 1 calc R
C14 C 0.07648(11) -0.18567(14) 0.20234(9) 0.0207(4) Uani 1 1 d .
H14A H 0.0286 -0.1662 0.1984 0.031 Uiso 1 1 calc R
H14B H 0.0792 -0.2401 0.2278 0.031 Uiso 1 1 calc R
H14C H 0.0948 -0.2025 0.1648 0.031 Uiso 1 1 calc R
C10 C 0.06917(10) 0.24481(13) 0.20396(8) 0.0157(4) Uani 1 1 d .
H10 H 0.043 0.2326 0.2398 0.019 Uiso 1 1 calc R
C12 C 0.02409(11) 0.30400(15) 0.16470(9) 0.0243(4) Uani 1 1 d .
H12A H 0.0499 0.3208 0.1304 0.036 Uiso 1 1 calc R
H12B H 0.0101 0.3613 0.1846 0.036 Uiso 1 1 calc R
H12C H -0.0166 0.2679 0.1539 0.036 Uiso 1 1 calc R
C11 C 0.13434(11) 0.29820(14) 0.21973(10) 0.0250(4) Uani 1 1 d .
H11A H 0.1619 0.2602 0.2459 0.037 Uiso 1 1 calc R
H11B H 0.1221 0.3575 0.2383 0.037 Uiso 1 1 calc R
H11C H 0.1608 0.3112 0.1851 0.037 Uiso 1 1 calc R
C16 C 0.10014(9) 0.10130(12) 0.41747(7) 0.0116(3) Uani 1 1 d .
C17 C 0.10931(9) 0.02323(13) 0.45281(8) 0.0139(3) Uani 1 1 d .
C18 C 0.13695(10) 0.03940(14) 0.50676(8) 0.0187(4) Uani 1 1 d .
H18 H 0.1442 -0.0119 0.5319 0.022 Uiso 1 1 calc R
C19 C 0.15393(10) 0.12961(15) 0.52414(8) 0.0200(4) Uani 1 1 d .
H19 H 0.1729 0.1393 0.561 0.024 Uiso 1 1 calc R
C20 C 0.14351(10) 0.20525(14) 0.48842(8) 0.0181(4) Uani 1 1 d .
H20 H 0.1553 0.2665 0.5011 0.022 Uiso 1 1 calc R
C21 C 0.11590(9) 0.19326(13) 0.43388(8) 0.0145(4) Uani 1 1 d .
C22 C 0.10263(10) 0.27735(13) 0.39576(8) 0.0176(4) Uani 1 1 d .
H22 H 0.0854 0.2535 0.3583 0.021 Uiso 1 1 calc R
C24 C 0.04650(13) 0.33876(16) 0.42196(11) 0.0315(5) Uani 1 1 d .
H24A H 0.0051 0.3011 0.4276 0.047 Uiso 1 1 calc R
H24B H 0.0364 0.3912 0.3963 0.047 Uiso 1 1 calc R
H24C H 0.0622 0.3632 0.4588 0.047 Uiso 1 1 calc R
C23 C 0.16784(12) 0.33307(16) 0.38455(11) 0.0305(5) Uani 1 1 d .
H23A H 0.1848 0.3594 0.4205 0.046 Uiso 1 1 calc R
H23B H 0.158 0.3841 0.3578 0.046 Uiso 1 1 calc R
H23C H 0.2027 0.2915 0.3682 0.046 Uiso 1 1 calc R
C25 C 0.09270(10) -0.07566(13) 0.43324(8) 0.0170(4) Uani 1 1 d .
H25 H 0.0619 -0.0707 0.3993 0.02 Uiso 1 1 calc R
C27 C 0.15803(12) -0.12576(16) 0.41430(11) 0.0304(5) Uani 1 1 d .
H27A H 0.1802 -0.0895 0.3839 0.046 Uiso 1 1 calc R
H27B H 0.1465 -0.1884 0.4 0.046 Uiso 1 1 calc R
H27C H 0.1893 -0.1314 0.4468 0.046 Uiso 1 1 calc R
C26 C 0.05530(11) -0.13282(15) 0.47869(9) 0.0240(4) Uani 1 1 d .
H26A H 0.0847 -0.1397 0.5123 0.036 Uiso 1 1 calc R
H26B H 0.0441 -0.195 0.4634 0.036 Uiso 1 1 calc R
H26C H 0.013 -0.1004 0.4895 0.036 Uiso 1 1 calc R
C34 C 0.28484(11) 0.13407(14) 0.16027(9) 0.0204(4) Uani 1 1 d .
H34A H 0.3068 0.1692 0.1918 0.024 Uiso 1 1 calc R
H34B H 0.236 0.1252 0.17 0.024 Uiso 1 1 calc R

loop_
_atom_site_aniso_label
_atom_site_aniso_U_11
_atom_site_aniso_U_22
_atom_site_aniso_U_33
_atom_site_aniso_U_23
_atom_site_aniso_U_13
_atom_site_aniso_U_12
Cu1 0.00945(11) 0.01834(11) 0.01061(11) 0.00028(8) -0.00021(8) -0.00026(8)
Cl1 0.0258(3) 0.0225(2) 0.0212(2) -0.00073(18) 0.00291(19) 0.00340(19)
Cl2 0.0387(3) 0.0262(2) 0.0212(2) 0.0056(2) -0.0023(2) -0.0031(2)
S1 0.0111(2) 0.0381(3) 0.0134(2) -0.0006(2) 0.00043(17) -0.00192(19)
N1 0.0106(7) 0.0115(7) 0.0111(7) -0.0004(5) 0.0005(6) 0.0005(5)
N2 0.0108(7) 0.0103(6) 0.0111(7) 0.0000(5) 0.0009(6) 0.0004(5)
C28 0.0205(10) 0.0157(8) 0.0204(10) 0.0010(7) -0.0012(8) -0.0005(7)
C33 0.0180(10) 0.0341(11) 0.0257(11) 0.0000(9) 0.0007(8) 0.0009(9)
C32 0.0364(13) 0.0365(12) 0.0189(10) 0.0048(9) 0.0119(9) 0.0014(10)
C31 0.0332(12) 0.0348(12) 0.0187(10) 0.0030(9) -0.0058(9) -0.0096(10)
C30 0.0165(7) 0.0299(8) 0.0322(9) -0.0011(6) -0.0011(6) -0.0045(6)
C29 0.0165(7) 0.0299(8) 0.0322(9) -0.0011(6) -0.0011(6) -0.0045(6)
C1 0.0133(8) 0.0092(7) 0.0095(8) 0.0000(6) 0.0003(6) 0.0006(6)
C2 0.0111(8) 0.0138(8) 0.0134(8) -0.0003(6) 0.0014(7) -0.0005(6)
C3 0.0108(8) 0.0129(8) 0.0150(8) -0.0005(6) 0.0001(7) 0.0003(6)
C4 0.0100(8) 0.0148(8) 0.0091(8) -0.0003(6) -0.0006(6) 0.0000(6)
C9 0.0101(8) 0.0142(8) 0.0148(9) 0.0015(7) -0.0018(7) 0.0013(6)
C8 0.0197(9) 0.0175(9) 0.0140(9) 0.0029(7) -0.0007(7) 0.0012(7)
C7 0.0208(10) 0.0242(9) 0.0107(9) -0.0014(7) 0.0028(7) 0.0001(8)
C6 0.0186(9) 0.0169(8) 0.0154(9) -0.0036(7) 0.0017(7) 0.0007(7)
C5 0.0112(8) 0.0132(8) 0.0142(8) -0.0007(7) -0.0012(7) -0.0006(6)
C13 0.0165(9) 0.0118(8) 0.0156(9) -0.0014(7) 0.0018(7) 0.0005(7)
C15 0.0194(10) 0.0142(8) 0.0257(10) 0.0010(7) -0.0040(8) 0.0016(7)
C14 0.0199(10) 0.0165(9) 0.0258(10) -0.0022(8) 0.0022(8) -0.0037(7)
C10 0.0181(9) 0.0124(8) 0.0166(9) 0.0016(7) 0.0020(7) 0.0032(7)
C12 0.0268(11) 0.0200(9) 0.0262(11) 0.0029(8) -0.0023(9) 0.0084(8)
C11 0.0276(11) 0.0173(9) 0.0300(12) -0.0015(8) -0.0028(9) -0.0021(8)
C16 0.0100(8) 0.0154(8) 0.0094(8) -0.0018(6) 0.0008(6) 0.0004(6)
C17 0.0123(8) 0.0173(8) 0.0122(8) -0.0004(7) 0.0016(7) 0.0007(7)
C18 0.0208(10) 0.0218(9) 0.0136(9) 0.0019(7) -0.0003(7) 0.0020(8)
C19 0.0199(10) 0.0286(10) 0.0117(9) -0.0050(8) -0.0012(7) -0.0016(8)
C20 0.0186(9) 0.0191(9) 0.0167(9) -0.0069(7) 0.0004(7) -0.0015(7)
C21 0.0139(8) 0.0153(8) 0.0142(9) -0.0025(7) 0.0036(7) 0.0001(7)
C22 0.0202(10) 0.0137(8) 0.0191(9) -0.0017(7) 0.0002(8) -0.0001(7)
C24 0.0373(13) 0.0249(11) 0.0325(13) -0.0027(9) 0.0016(10) 0.0135(10)
C23 0.0317(12) 0.0242(10) 0.0357(13) 0.0067(9) 0.0009(10) -0.0092(9)
C25 0.0217(10) 0.0150(8) 0.0145(9) 0.0002(7) -0.0021(7) 0.0012(7)
C27 0.0325(12) 0.0204(10) 0.0383(13) -0.0035(9) 0.0103(10) 0.0036(9)
C26 0.0251(11) 0.0231(10) 0.0238(11) 0.0029(8) 0.0012(9) -0.0038(8)
C34 0.0238(10) 0.0203(9) 0.0170(9) -0.0002(7) 0.0008(8) 0.0016(8)

loop_
_atom_type_symbol
_atom_type_description
_atom_type_scat_dispersion_real
_atom_type_scat_dispersion_imag
_atom_type_scat_source
C C 0.0033 0.0016 'International Tables Vol C Tables 4.2.6.8 and 6.1.1.4'
H H 0 0 'International Tables Vol C Tables 4.2.6.8 and 6.1.1.4'
N N 0.0061 0.0033 'International Tables Vol C Tables 4.2.6.8 and 6.1.1.4'
S S 0.1246 0.1234 'International Tables Vol C Tables 4.2.6.8 and 6.1.1.4'
Cl Cl 0.1484 0.1585 'International Tables Vol C Tables 4.2.6.8 and 6.1.1.4'
Cu Cu 0.3201 1.2651 'International Tables Vol C Tables 4.2.6.8 and 6.1.1.4'

loop_
_geom_angle_atom_site_label_1
_geom_angle_atom_site_label_2
_geom_angle_atom_site_label_3
_geom_angle
C1 Cu1 S1 178.44(6)
C28 S1 Cu1 104.64(7)
C1 N1 C2 111.62(15)
C1 N1 C16 123.17(15)
C2 N1 C16 125.11(15)
C1 N2 C3 112.03(15)
C1 N2 C4 123.07(15)
C3 N2 C4 124.90(15)
C29 C28 C33 118.1(2)
C29 C28 S1 118.38(17)
C33 C28 S1 123.55(16)
C32 C33 C28 121.6(2)
C32 C33 H33 119.2
C28 C33 H33 119.2
C33 C32 C31 119.8(2)
C33 C32 H32 120.1
C31 C32 H32 120.1
C30 C31 C32 119.3(2)
C30 C31 H31 120.3
C32 C31 H31 120.3
C31 C30 C29 120.3(2)
C31 C30 H30 119.9
C29 C30 H30 119.9
C30 C29 C28 120.9(2)
C30 C29 H29 119.5
C28 C29 H29 119.5
N2 C1 N1 103.73(15)
N2 C1 Cu1 128.29(13)
N1 C1 Cu1 127.98(13)
C3 C2 N1 106.61(16)
C3 C2 H2 126.7
N1 C2 H2 126.7
C2 C3 N2 106.01(16)
C2 C3 H3 127
N2 C3 H3 127
C5 C4 C9 123.19(16)
C5 C4 N2 118.57(15)
C9 C4 N2 118.23(15)
C8 C9 C4 117.41(17)
C8 C9 C10 120.97(16)
C4 C9 C10 121.48(16)
C9 C8 C7 120.75(17)
C9 C8 H8 119.6
C7 C8 H8 119.6
C6 C7 C8 120.47(18)
C6 C7 H7 119.8
C8 C7 H7 119.8
C7 C6 C5 121.05(17)
C7 C6 H6 119.5
C5 C6 H6 119.5
C4 C5 C6 117.12(17)
C4 C5 C13 122.53(16)
C6 C5 C13 120.34(16)
C5 C13 C15 110.80(15)
C5 C13 C14 111.48(16)
C15 C13 C14 110.67(15)
C5 C13 H13 107.9
C15 C13 H13 107.9
C14 C13 H13 107.9
C13 C15 H15A 109.5
C13 C15 H15B 109.5
H15A C15 H15B 109.5
C13 C15 H15C 109.5
H15A C15 H15C 109.5
H15B C15 H15C 109.5
C13 C14 H14A 109.5
C13 C14 H14B 109.5
H14A C14 H14B 109.5
C13 C14 H14C 109.5
H14A C14 H14C 109.5
H14B C14 H14C 109.5
C9 C10 C12 112.94(16)
C9 C10 C11 109.30(16)
C12 C10 C11 110.55(16)
C9 C10 H10 108
C12 C10 H10 108
C11 C10 H10 108
C10 C12 H12A 109.5
C10 C12 H12B 109.5
H12A C12 H12B 109.5
C10 C12 H12C 109.5
H12A C12 H12C 109.5
H12B C12 H12C 109.5
C10 C11 H11A 109.5
C10 C11 H11B 109.5
H11A C11 H11B 109.5
C10 C11 H11C 109.5
H11A C11 H11C 109.5
H11B C11 H11C 109.5
C17 C16 C21 123.60(17)
C17 C16 N1 118.68(16)
C21 C16 N1 117.71(16)
C18 C17 C16 117.11(17)
C18 C17 C25 120.70(17)
C16 C17 C25 122.15(16)
C19 C18 C17 120.77(18)
C19 C18 H18 119.6
C17 C18 H18 119.6
C20 C19 C18 120.62(18)
C20 C19 H19 119.7
C18 C19 H19 119.7
C19 C20 C21 121.10(18)
C19 C20 H20 119.4
C21 C20 H20 119.4
C20 C21 C16 116.78(17)
C20 C21 C22 120.54(17)
C16 C21 C22 122.67(16)
C21 C22 C23 111.75(17)
C21 C22 C24 109.70(17)
C23 C22 C24 111.72(18)
C21 C22 H22 107.8
C23 C22 H22 107.8
C24 C22 H22 107.8
C22 C24 H24A 109.5
C22 C24 H24B 109.5
H24A C24 H24B 109.5
C22 C24 H24C 109.5
H24A C24 H24C 109.5
H24B C24 H24C 109.5
C22 C23 H23A 109.5
C22 C23 H23B 109.5
H23A C23 H23B 109.5
C22 C23 H23C 109.5
H23A C23 H23C 109.5
H23B C23 H23C 109.5
C17 C25 C26 112.74(16)
C17 C25 C27 110.08(17)
C26 C25 C27 110.68(17)
C17 C25 H25 107.7
C26 C25 H25 107.7
C27 C25 H25 107.7
C25 C27 H27A 109.5
C25 C27 H27B 109.5
H27A C27 H27B 109.5
C25 C27 H27C 109.5
H27A C27 H27C 109.5
H27B C27 H27C 109.5
C25 C26 H26A 109.5
C25 C26 H26B 109.5
H26A C26 H26B 109.5
C25 C26 H26C 109.5
H26A C26 H26C 109.5
H26B C26 H26C 109.5
Cl1 C34 Cl2 111.35(11)
Cl1 C34 H34A 109.4
Cl2 C34 H34A 109.4
Cl1 C34 H34B 109.4
Cl2 C34 H34B 109.4
H34A C34 H34B 108

loop_
_geom_bond_atom_site_label_1
_geom_bond_atom_site_label_2
_geom_bond_distance
Cu1 C1 1.8933(18)
Cu1 S1 2.1465(5)
Cl1 C34 1.764(2)
Cl2 C34 1.776(2)
S1 C28 1.779(2)
N1 C1 1.356(2)
N1 C2 1.386(2)
N1 C16 1.441(2)
N2 C1 1.354(2)
N2 C3 1.386(2)
N2 C4 1.442(2)
C28 C29 1.395(3)
C28 C33 1.400(3)
C33 C32 1.360(3)
C33 H33 0.95
C32 C31 1.421(3)
C32 H32 0.95
C31 C30 1.372(3)
C31 H31 0.95
C30 C29 1.393(3)
C30 H30 0.95
C29 H29 0.95
C2 C3 1.353(3)
C2 H2 0.95
C3 H3 0.95
C4 C5 1.397(2)
C4 C9 1.405(2)
C9 C8 1.391(3)
C9 C10 1.521(2)
C8 C7 1.392(3)
C8 H8 0.95
C7 C6 1.384(3)
C7 H7 0.95
C6 C5 1.399(3)
C6 H6 0.95
C5 C13 1.518(2)
C13 C15 1.531(3)
C13 C14 1.533(3)
C13 H13 1
C15 H15A 0.98
C15 H15B 0.98
C15 H15C 0.98
C14 H14A 0.98
C14 H14B 0.98
C14 H14C 0.98
C10 C12 1.528(3)
C10 C11 1.529(3)
C10 H10 1
C12 H12A 0.98
C12 H12B 0.98
C12 H12C 0.98
C11 H11A 0.98
C11 H11B 0.98
C11 H11C 0.98
C16 C17 1.399(2)
C16 C21 1.400(2)
C17 C18 1.395(3)
C17 C25 1.517(3)
C18 C19 1.389(3)
C18 H18 0.95
C19 C20 1.381(3)
C19 H19 0.95
C20 C21 1.399(3)
C20 H20 0.95
C21 C22 1.518(3)
C22 C23 1.524(3)
C22 C24 1.532(3)
C22 H22 1
C24 H24A 0.98
C24 H24B 0.98
C24 H24C 0.98
C23 H23A 0.98
C23 H23B 0.98
C23 H23C 0.98
C25 C26 1.528(3)
C25 C27 1.529(3)
C25 H25 1
C27 H27A 0.98
C27 H27B 0.98
C27 H27C 0.98
C26 H26A 0.98
C26 H26B 0.98
C26 H26C 0.98
C34 H34A 0.99
C34 H34B 0.99
